data_4126455
loop_
_publ_author_name
'Liu, Liang'
'Zhu, Miaomiao'
'Yu, Hai-Tao'
'Zhang, Wen-Xiong'
'Xi, Zhenfeng'

_publ_section_title
;
 Organocopper(III) Spiro Complexes: Synthesis, Structural
 Characterization, and Redox Transformation.
;
_journal_name_full 'Journal of the American Chemical Society'
_journal_paper_doi 10.1021/jacs.7b08803
_journal_year 2017
_chemical_formula_moiety 'C40 H64 Br Cu Li4 O4 Si2'
_chemical_formula_sum 'C40 H64 Br Cu Li4 O4 Si2'
_chemical_formula_weight 836.30
_space_group_crystal_system monoclinic
_space_group_IT_number 14
_space_group_name_Hall '-P 2yn'
_space_group_name_H-M_alt 'P 1 21/n 1'
_atom_sites_solution_hydrogens geom
_atom_sites_solution_primary iterative
_atom_sites_solution_secondary difmap
_audit_creation_date 2017-01-13
_audit_creation_method
;
Olex2 1.2
(compiled 2017.01.04 svn.r3372 for OlexSys, GUI svn.r5289)
;
_cell_angle_alpha 90.0
_cell_angle_beta 104.467(7)
_cell_angle_gamma 90.0
_cell_formula_units_Z 4
_cell_length_a 11.6599(8)
_cell_length_b 18.6539(11)
_cell_length_c 21.2056(16)
_cell_measurement_reflns_used 8782
_cell_measurement_temperature 180.15
_cell_measurement_theta_max 26.7600
_cell_measurement_theta_min 3.7330
_cell_volume 4466.0(5)
_computing_cell_refinement 'CrysAlisPro 1.171.39.7e (Rigaku OD, 2015)'
_computing_data_collection 'CrysAlisPro 1.171.39.7e (Rigaku OD, 2015)'
_computing_data_reduction 'CrysAlisPro 1.171.39.7e (Rigaku OD, 2015)'
_computing_molecular_graphics 'Olex2 (Dolomanov et al., 2009)'
_computing_publication_material 'Olex2 (Dolomanov et al., 2009)'
_computing_structure_refinement 'ShelXL (Sheldrick, 2015)'
_computing_structure_solution
;
Superflip (Palatinus & Chapuis, 2007;Palatinus & van der Lee, 2008;
Palatinus et al., 2012)
;
_diffrn_ambient_environment N~2~
_diffrn_ambient_temperature 180.15
_diffrn_detector 'CCD plate'
_diffrn_measured_fraction_theta_full 0.996
_diffrn_measured_fraction_theta_max 0.996
_diffrn_measurement_details
;
List of Runs (angles in degrees, time in seconds):

  # Type    Start    End  Width  t~exp~   \w     \q     \k     \f   Frames
--------------------------------------------------------------------------
  1  \w     29.00  66.00   0.50    0.95    --    1.50  38.00-120.00   74
  2  \w    -25.00  88.00   0.50    0.95    --   -0.90  57.00  60.00  226
  3  \w    -33.00  30.00   0.50    0.95    --   -0.90 -82.00 -30.00  126
  4  \w    -32.00  -7.00   0.50    0.95    --    1.50 -82.00-120.00   50
  5  \w    -76.00 -14.00   0.50    0.95    --    1.50 -38.00 -60.00  124
  6  \w    -78.00 -53.00   0.50    0.95    --   -0.90 -48.00 155.00   50
;
_diffrn_measurement_device 'four-circle diffractometer'
_diffrn_measurement_device_type 'XtaLAB Pro: Kappa single'
_diffrn_measurement_method '\w scans'
_diffrn_orient_matrix_type 'CrysAlisPro convention (1999,Acta A55,543-557)'
_diffrn_orient_matrix_UB_11 0.0477995000
_diffrn_orient_matrix_UB_12 -0.0100266000
_diffrn_orient_matrix_UB_13 -0.0132965000
_diffrn_orient_matrix_UB_21 -0.0330968000
_diffrn_orient_matrix_UB_22 -0.0297752000
_diffrn_orient_matrix_UB_23 -0.0154984000
_diffrn_orient_matrix_UB_31 -0.0238798000
_diffrn_orient_matrix_UB_32 0.0213968000
_diffrn_orient_matrix_UB_33 -0.0278583000
_diffrn_radiation_monochromator graphite
_diffrn_radiation_probe x-ray
_diffrn_radiation_type MoK\a
_diffrn_radiation_wavelength 0.7107
_diffrn_reflns_av_R_equivalents 0.0610
_diffrn_reflns_av_unetI/netI 0.0380
_diffrn_reflns_limit_h_max 14
_diffrn_reflns_limit_h_min -14
_diffrn_reflns_limit_k_max 23
_diffrn_reflns_limit_k_min -23
_diffrn_reflns_limit_l_max 26
_diffrn_reflns_limit_l_min -26
_diffrn_reflns_number 49789
_diffrn_reflns_theta_full 25.99
_diffrn_reflns_theta_max 25.99
_diffrn_reflns_theta_min 3.66
_diffrn_source 'fine-focus sealed X-ray tube'
_diffrn_source_type 'Enhance (Mo) X-ray Source'
_exptl_absorpt_coefficient_mu 1.472
_exptl_absorpt_correction_T_max 1.00000
_exptl_absorpt_correction_T_min 0.49581
_exptl_absorpt_correction_type multi-scan
_exptl_absorpt_process_details
;
CrysAlisPro 1.171.39.7e (Rigaku Oxford Diffraction, 2015)
Empirical absorption correction using spherical harmonics,
 implemented in SCALE3 ABSPACK scaling algorithm.
;
_exptl_crystal_colour 'metallic dark black'
_exptl_crystal_colour_lustre metallic
_exptl_crystal_colour_modifier dark
_exptl_crystal_colour_primary black
_exptl_crystal_density_diffrn 1.244
_exptl_crystal_density_method 'not measured'
_exptl_crystal_description block
_exptl_crystal_F_000 1760
_exptl_crystal_size_max 0.2
_exptl_crystal_size_mid 0.2
_exptl_crystal_size_min 0.2
_refine_diff_density_max 1.579
_refine_diff_density_min -0.983
_refine_diff_density_rms 0.092
_refine_ls_extinction_method none
_refine_ls_goodness_of_fit_ref 1.030
_refine_ls_hydrogen_treatment constr
_refine_ls_matrix_type full
_refine_ls_number_parameters 477
_refine_ls_number_reflns 8758
_refine_ls_number_restraints 25
_refine_ls_restrained_S_all 1.043
_refine_ls_R_factor_all 0.0751
_refine_ls_R_factor_gt 0.0583
_refine_ls_shift/su_max 0.001
_refine_ls_shift/su_mean 0.000
_refine_ls_structure_factor_coef Fsqd
_refine_ls_weighting_details 'calc w=1/[\s^2^(Fo^2^)+(0.0643P)^2^+13.0674P] where P=(Fo^2^+2Fc^2^)/3'
_refine_ls_weighting_scheme calc
_refine_ls_wR_factor_gt 0.1384
_refine_ls_wR_factor_ref 0.1481
_reflns_number_gt 7005
_reflns_number_total 8758
_reflns_threshold_expression >2sigma(I)
_cod_data_source_file ja7b08803_si_002.cif
_cod_data_source_block 2c
_cod_database_code 4126455
_chemical_oxdiff_formula 'C1 H1 Si1 O1 Cu1 Li1'
_chemical_oxdiff_usercomment lijian
_cell_oxdiff_angle_alpha 89.971(3)
_cell_oxdiff_angle_beta 104.474(4)
_cell_oxdiff_angle_gamma 89.897(3)
_cell_oxdiff_length_a 11.6551(5)
_cell_oxdiff_length_b 18.6599(7)
_cell_oxdiff_length_c 21.2082(9)
_cell_oxdiff_measurement_reflns_used 8782
_cell_oxdiff_volume 4466.0(3)
_reflns_odcompleteness_completeness 99.66
_reflns_odcompleteness_iscentric 1
_reflns_odcompleteness_theta 27.42
_olex2_refinement_description
;
1. Fixed Uiso
 At 1.2 times of:
  All C(H) groups, All C(H,H) groups
 At 1.5 times of:
  All C(H,H,H) groups
2. Rigid bond restraints
 O2, C32, C34, C35, C35, C36, C37, C38, C38, C39
 with sigma for 1-2 distances of 0.001 and sigma for 1-3 distances of 0.001
3. Uiso/Uaniso restraints and constraints
Uanis(C38) \\sim Ueq, Uanis(C32) \\sim Ueq, Uanis(C35) \\sim Ueq: with sigma of
0.001 and sigma for terminal atoms of 0.002
4.a Secondary CH2 refined with riding coordinates:
 C25(H25A,H25B), C26(H26A,H26B), C27(H27A,H27B), C28(H28A,H28B), C29(H29A,
 H29B), C30(H30A,H30B), C31(H31A,H31B), C32(H32A,H32B), C33(H33A,H33B),
 C34(H34A,H34B), C35(H35A,H35B), C36(H36A,H36B), C37(H37A,H37B), C38(H38A,H38B),
  C39(H39A,H39B), C40(H40A,H40B)
4.b Aromatic/amide H refined with riding coordinates:
 C5(H5), C6(H6), C7(H7), C8(H8), C17(H17), C18(H18), C19(H19), C20(H20)
4.c Idealised Me refined as rotating group:
 C9(H9A,H9B,H9C), C10(H10A,H10B,H10C), C11(H11A,H11B,H11C), C12(H12A,H12B,
 H12C), C21(H21A,H21B,H21C), C22(H22A,H22B,H22C), C23(H23A,H23B,H23C), C24(H24A,
 H24B,H24C)
;
_olex2_submission_special_instructions 'No special instructions were received'
_oxdiff_exptl_absorpt_empirical_details
;
Empirical correction (ABSPACK) includes:
- Absorption correction using spherical harmonics
- Frame scaling
- Detector area scaling
;
_oxdiff_exptl_absorpt_empirical_full_max 1.583
_oxdiff_exptl_absorpt_empirical_full_min 0.711

loop_
_space_group_symop_id
_space_group_symop_operation_xyz
1 'x, y, z'
2 '-x+1/2, y+1/2, -z+1/2'
3 '-x, -y, -z'
4 'x-1/2, -y-1/2, z-1/2'

loop_
_atom_site_label
_atom_site_type_symbol
_atom_site_fract_x
_atom_site_fract_y
_atom_site_fract_z
_atom_site_U_iso_or_equiv
_atom_site_adp_type
_atom_site_occupancy
_atom_site_calc_flag
_atom_site_refinement_flags_posn
_atom_site_refinement_flags_adp
Br1 Br 0.82775(4) 0.17187(2) 0.44904(2) 0.03714(14) Uani 1 d . .
Cu1 Cu 0.96483(4) 0.27615(2) 0.61777(2) 0.02215(13) Uani 1 d . .
Si1 Si 1.08431(11) 0.33784(6) 0.49343(6) 0.0321(3) Uani 1 d . .
Si2 Si 0.74196(10) 0.15699(6) 0.63006(6) 0.0311(3) Uani 1 d . .
O1 O 1.1011(3) 0.08910(17) 0.55161(16) 0.0416(8) Uani 1 d . .
O2 O 1.2645(3) 0.3916(2) 0.71603(18) 0.0569(9) Uani 1 d . U
O3 O 0.6521(3) 0.33267(17) 0.47427(17) 0.0445(8) Uani 1 d . .
O4 O 0.9206(3) 0.32109(17) 0.80267(15) 0.0391(7) Uani 1 d . .
C1 C 1.0899(3) 0.2816(2) 0.56747(19) 0.0255(8) Uani 1 d . .
C2 C 1.1952(3) 0.2536(2) 0.6020(2) 0.0303(9) Uani 1 d . .
C3 C 1.2005(3) 0.2200(2) 0.6667(2) 0.0312(9) Uani 1 d . .
C4 C 1.0958(3) 0.2265(2) 0.69038(19) 0.0275(8) Uani 1 d . .
C5 C 1.1019(4) 0.1928(3) 0.7510(2) 0.0411(11) Uani 1 d . .
H5 H 1.0337 0.1938 0.7679 0.049 Uiso 1 calc R .
C6 C 1.2029(5) 0.1583(3) 0.7869(3) 0.0571(15) Uani 1 d . .
H6 H 1.2027 0.1365 0.8274 0.069 Uiso 1 calc R .
C7 C 1.3024(5) 0.1556(3) 0.7641(3) 0.0651(17) Uani 1 d . .
H7 H 1.3720 0.1332 0.7893 0.078 Uiso 1 calc R .
C8 C 1.3022(4) 0.1856(3) 0.7044(3) 0.0511(13) Uani 1 d . .
H8 H 1.3715 0.1830 0.6886 0.061 Uiso 1 calc R .
C9 C 0.9346(4) 0.3785(3) 0.4626(2) 0.0400(10) Uani 1 d . .
H9A H 0.8779 0.3412 0.4428 0.060 Uiso 1 calc GR .
H9B H 0.9379 0.4151 0.4299 0.060 Uiso 1 calc GR .
H9C H 0.9095 0.4007 0.4988 0.060 Uiso 1 calc GR .
C10 C 1.1165(5) 0.2865(3) 0.4224(3) 0.0490(12) Uani 1 d . .
H10A H 1.1974 0.2675 0.4349 0.074 Uiso 1 calc GR .
H10B H 1.1084 0.3187 0.3850 0.074 Uiso 1 calc GR .
H10C H 1.0603 0.2467 0.4105 0.074 Uiso 1 calc GR .
C11 C 1.1889(5) 0.4166(3) 0.5141(3) 0.0496(12) Uani 1 d . .
H11A H 1.1623 0.4486 0.5442 0.074 Uiso 1 calc GR .
H11B H 1.1899 0.4427 0.4741 0.074 Uiso 1 calc GR .
H11C H 1.2689 0.3992 0.5346 0.074 Uiso 1 calc GR .
C12 C 1.3116(4) 0.2537(3) 0.5813(3) 0.0539(14) Uani 1 d . .
H12A H 1.3000 0.2777 0.5391 0.081 Uiso 1 calc GR .
H12B H 1.3373 0.2042 0.5776 0.081 Uiso 1 calc GR .
H12C H 1.3722 0.2792 0.6139 0.081 Uiso 1 calc GR .
C13 C 0.8008(3) 0.2488(2) 0.62466(18) 0.0238(8) Uani 1 d . .
C14 C 0.7398(3) 0.3080(2) 0.6374(2) 0.0279(8) Uani 1 d . .
C15 C 0.7990(3) 0.3796(2) 0.64406(18) 0.0254(8) Uani 1 d . .
C16 C 0.9211(3) 0.3804(2) 0.64255(19) 0.0255(8) Uani 1 d . .
C17 C 0.9733(4) 0.4494(2) 0.6483(2) 0.0351(10) Uani 1 d . .
H17 H 1.0534 0.4534 0.6462 0.042 Uiso 1 calc R .
C18 C 0.9140(4) 0.5113(2) 0.6570(2) 0.0413(11) Uani 1 d . .
H18 H 0.9542 0.5560 0.6615 0.050 Uiso 1 calc R .
C19 C 0.7970(4) 0.5085(2) 0.6590(2) 0.0414(11) Uani 1 d . .
H19 H 0.7562 0.5510 0.6650 0.050 Uiso 1 calc R .
C20 C 0.7397(4) 0.4434(2) 0.6523(2) 0.0363(10) Uani 1 d . .
H20 H 0.6588 0.4414 0.6533 0.044 Uiso 1 calc R .
C21 C 0.6056(4) 0.1333(3) 0.5642(3) 0.0457(12) Uani 1 d . .
H21A H 0.5411 0.1661 0.5665 0.068 Uiso 1 calc GR .
H21B H 0.5820 0.0839 0.5704 0.068 Uiso 1 calc GR .
H21C H 0.6231 0.1377 0.5215 0.068 Uiso 1 calc GR .
C22 C 0.7090(6) 0.1417(3) 0.7119(3) 0.0645(16) Uani 1 d . .
H22A H 0.7800 0.1520 0.7466 0.097 Uiso 1 calc GR .
H22B H 0.6854 0.0917 0.7152 0.097 Uiso 1 calc GR .
H22C H 0.6445 0.1735 0.7163 0.097 Uiso 1 calc GR .
C23 C 0.8569(4) 0.0880(2) 0.6258(3) 0.0421(11) Uani 1 d . .
H23A H 0.8683 0.0867 0.5816 0.063 Uiso 1 calc GR .
H23B H 0.8304 0.0408 0.6369 0.063 Uiso 1 calc GR .
H23C H 0.9318 0.1005 0.6567 0.063 Uiso 1 calc GR .
C24 C 0.6120(4) 0.3078(3) 0.6444(3) 0.0486(13) Uani 1 d . .
H24A H 0.5624 0.3373 0.6100 0.073 Uiso 1 calc GR .
H24B H 0.6102 0.3273 0.6870 0.073 Uiso 1 calc GR .
H24C H 0.5818 0.2585 0.6407 0.073 Uiso 1 calc GR .
C25 C 1.1469(6) 0.0695(4) 0.4981(3) 0.0664(17) Uani 1 d . .
H25A H 1.1521 0.1121 0.4711 0.080 Uiso 1 calc R .
H25B H 1.0945 0.0338 0.4706 0.080 Uiso 1 calc R .
C26 C 1.2676(5) 0.0383(3) 0.5250(3) 0.0622(16) Uani 1 d . .
H26A H 1.3296 0.0716 0.5183 0.075 Uiso 1 calc R .
H26B H 1.2758 -0.0079 0.5034 0.075 Uiso 1 calc R .
C27 C 1.2779(5) 0.0272(3) 0.5966(3) 0.0574(14) Uani 1 d . .
H27A H 1.3363 0.0607 0.6231 0.069 Uiso 1 calc R .
H27B H 1.3023 -0.0226 0.6097 0.069 Uiso 1 calc R .
C28 C 1.1551(4) 0.0421(3) 0.6046(3) 0.0480(12) Uani 1 d . .
H28A H 1.1093 -0.0029 0.6024 0.058 Uiso 1 calc R .
H28B H 1.1591 0.0656 0.6470 0.058 Uiso 1 calc R .
C29 C 1.3196(6) 0.3673(4) 0.7801(3) 0.0666(17) Uani 1 d . .
H29A H 1.3085 0.3150 0.7839 0.080 Uiso 1 calc R .
H29B H 1.2863 0.3922 0.8127 0.080 Uiso 1 calc R .
C30 C 1.4476(5) 0.3850(5) 0.7898(3) 0.080(2) Uani 1 d . .
H30A H 1.4907 0.3449 0.7755 0.096 Uiso 1 calc R .
H30B H 1.4849 0.3957 0.8361 0.096 Uiso 1 calc R .
C31 C 1.4474(6) 0.4500(5) 0.7482(4) 0.085(2) Uani 1 d . .
H31A H 1.4524 0.4944 0.7743 0.102 Uiso 1 calc R .
H31B H 1.5148 0.4487 0.7276 0.102 Uiso 1 calc R .
C32 C 1.3373(7) 0.4465(4) 0.7002(4) 0.0859(17) Uani 1 d . U
H32A H 1.2961 0.4932 0.6977 0.103 Uiso 1 calc R .
H32B H 1.3521 0.4365 0.6570 0.103 Uiso 1 calc R .
C33 C 0.5494(5) 0.2976(3) 0.4361(3) 0.0627(17) Uani 1 d . .
H33A H 0.5166 0.2643 0.4636 0.075 Uiso 1 calc R .
H33B H 0.5696 0.2697 0.4006 0.075 Uiso 1 calc R .
C34 C 0.4616(6) 0.3545(4) 0.4087(4) 0.081(2) Uani 1 d . U
H34A H 0.4548 0.3607 0.3616 0.097 Uiso 1 calc R .
H34B H 0.3827 0.3421 0.4151 0.097 Uiso 1 calc R .
C35 C 0.5071(7) 0.4192(4) 0.4443(4) 0.0839(17) Uani 1 d . U
H35A H 0.4946 0.4609 0.4145 0.101 Uiso 1 calc R .
H35B H 0.4653 0.4284 0.4788 0.101 Uiso 1 calc R .
C36 C 0.6320(6) 0.4090(3) 0.4729(3) 0.0662(15) Uani 1 d . U
H36A H 0.6794 0.4331 0.4464 0.079 Uiso 1 calc R .
H36B H 0.6544 0.4289 0.5176 0.079 Uiso 1 calc R .
C37 C 0.8100(5) 0.3274(4) 0.8213(3) 0.0707(16) Uani 1 d . U
H37A H 0.7440 0.3364 0.7826 0.085 Uiso 1 calc R .
H37B H 0.7931 0.2827 0.8425 0.085 Uiso 1 calc R .
C38 C 0.8222(8) 0.3850(5) 0.8648(5) 0.106(2) Uani 1 d . U
H38A H 0.8211 0.3668 0.9085 0.128 Uiso 1 calc R .
H38B H 0.7544 0.4181 0.8503 0.128 Uiso 1 calc R .
C39 C 0.9309(7) 0.4234(4) 0.8689(4) 0.090(2) Uani 1 d . U
H39A H 0.9771 0.4274 0.9148 0.108 Uiso 1 calc R .
H39B H 0.9144 0.4722 0.8505 0.108 Uiso 1 calc R .
C40 C 0.9969(5) 0.3804(3) 0.8301(3) 0.0501(12) Uani 1 d . .
H40A H 1.0149 0.4100 0.7950 0.060 Uiso 1 calc R .
H40B H 1.0723 0.3625 0.8584 0.060 Uiso 1 calc R .
Li1 Li 1.0042(7) 0.1733(4) 0.5510(4) 0.0383(17) Uani 1 d . .
Li2 Li 1.1277(7) 0.3444(4) 0.6646(4) 0.0402(17) Uani 1 d . .
Li3 Li 0.7919(7) 0.2792(4) 0.5185(4) 0.0426(18) Uani 1 d . .
Li4 Li 0.9294(6) 0.2905(4) 0.7181(3) 0.0361(16) Uani 1 d . .

loop_
_atom_site_aniso_label
_atom_site_aniso_U_11
_atom_site_aniso_U_22
_atom_site_aniso_U_33
_atom_site_aniso_U_23
_atom_site_aniso_U_13
_atom_site_aniso_U_12
Br1 0.0382(3) 0.0317(2) 0.0381(3) -0.00514(18) 0.00322(19) 0.00101(18)
Cu1 0.0147(2) 0.0269(2) 0.0249(2) -0.00072(19) 0.00495(17) 0.00127(18)
Si1 0.0333(6) 0.0314(6) 0.0345(6) -0.0012(5) 0.0141(5) -0.0042(5)
Si2 0.0267(6) 0.0285(6) 0.0379(6) 0.0022(5) 0.0077(5) -0.0069(5)
O1 0.0441(18) 0.0355(17) 0.0472(19) 0.0004(14) 0.0153(15) 0.0122(14)
O2 0.047(2) 0.055(2) 0.055(2) -0.0122(17) -0.0139(16) -0.0041(15)
O3 0.0356(17) 0.0395(18) 0.049(2) 0.0001(15) -0.0066(15) 0.0119(14)
O4 0.0416(18) 0.0430(18) 0.0355(17) -0.0085(14) 0.0145(14) -0.0028(14)
C1 0.0196(18) 0.027(2) 0.031(2) -0.0030(16) 0.0090(15) -0.0006(15)
C2 0.0159(18) 0.030(2) 0.046(2) -0.0065(18) 0.0102(17) -0.0021(15)
C3 0.0202(19) 0.027(2) 0.040(2) -0.0086(18) -0.0045(16) 0.0028(16)
C4 0.0226(19) 0.0239(19) 0.031(2) 0.0012(16) -0.0019(16) 0.0002(16)
C5 0.042(3) 0.039(2) 0.039(3) 0.004(2) 0.003(2) 0.005(2)
C6 0.063(4) 0.060(3) 0.039(3) 0.015(2) -0.006(3) 0.019(3)
C7 0.055(4) 0.066(4) 0.056(4) 0.010(3) -0.021(3) 0.026(3)
C8 0.028(2) 0.055(3) 0.062(3) -0.008(3) -0.005(2) 0.016(2)
C9 0.048(3) 0.042(3) 0.030(2) 0.0089(19) 0.010(2) 0.004(2)
C10 0.058(3) 0.048(3) 0.049(3) -0.004(2) 0.029(3) -0.001(2)
C11 0.052(3) 0.042(3) 0.056(3) 0.001(2) 0.017(2) -0.016(2)
C12 0.020(2) 0.063(3) 0.083(4) 0.004(3) 0.020(2) 0.004(2)
C13 0.0166(18) 0.0256(19) 0.028(2) -0.0006(15) 0.0040(15) -0.0025(14)
C14 0.0136(17) 0.037(2) 0.032(2) -0.0006(17) 0.0050(15) 0.0029(16)
C15 0.0234(19) 0.028(2) 0.0249(19) 0.0005(16) 0.0064(15) 0.0056(16)
C16 0.0252(19) 0.0216(19) 0.029(2) 0.0016(15) 0.0056(16) 0.0037(15)
C17 0.035(2) 0.027(2) 0.041(2) 0.0033(18) 0.0067(19) -0.0023(18)
C18 0.051(3) 0.023(2) 0.046(3) 0.0013(19) 0.004(2) 0.001(2)
C19 0.052(3) 0.026(2) 0.042(3) -0.0042(19) 0.004(2) 0.016(2)
C20 0.029(2) 0.038(2) 0.040(2) -0.0023(19) 0.0067(19) 0.0119(19)
C21 0.028(2) 0.042(3) 0.062(3) -0.003(2) 0.002(2) -0.009(2)
C22 0.084(4) 0.060(4) 0.058(4) 0.007(3) 0.034(3) -0.019(3)
C23 0.037(2) 0.025(2) 0.059(3) 0.007(2) 0.003(2) 0.0017(19)
C24 0.026(2) 0.049(3) 0.076(4) -0.010(3) 0.022(2) 0.000(2)
C25 0.067(4) 0.081(4) 0.054(3) -0.005(3) 0.020(3) 0.032(3)
C26 0.046(3) 0.065(4) 0.077(4) -0.015(3) 0.018(3) 0.007(3)
C27 0.045(3) 0.047(3) 0.077(4) 0.002(3) 0.009(3) 0.016(2)
C28 0.045(3) 0.041(3) 0.058(3) 0.009(2) 0.011(2) 0.008(2)
C29 0.066(4) 0.072(4) 0.051(3) -0.007(3) -0.006(3) -0.014(3)
C30 0.044(3) 0.132(7) 0.060(4) -0.013(4) 0.007(3) 0.011(4)
C31 0.055(4) 0.114(6) 0.094(5) -0.046(5) 0.033(4) -0.046(4)
C32 0.0859(19) 0.0836(19) 0.087(2) 0.0048(10) 0.0200(11) -0.0088(10)
C33 0.039(3) 0.043(3) 0.089(4) 0.004(3) -0.015(3) 0.000(2)
C34 0.045(3) 0.078(4) 0.100(5) -0.002(3) -0.016(3) 0.025(3)
C35 0.0811(19) 0.0821(19) 0.086(2) -0.0008(10) 0.0165(10) 0.0024(10)
C36 0.087(3) 0.037(3) 0.064(4) -0.013(3) -0.002(3) 0.005(2)
C37 0.042(3) 0.112(5) 0.067(4) 0.003(3) 0.031(3) -0.013(3)
C38 0.106(2) 0.106(2) 0.108(2) -0.0065(10) 0.0283(11) -0.0002(10)
C39 0.099(4) 0.076(5) 0.100(6) -0.035(4) 0.034(4) 0.011(3)
C40 0.051(3) 0.055(3) 0.043(3) -0.005(2) 0.010(2) -0.014(3)
Li1 0.034(4) 0.029(4) 0.053(5) -0.001(3) 0.012(3) 0.007(3)
Li2 0.044(4) 0.033(4) 0.043(4) -0.011(3) 0.008(3) -0.005(3)
Li3 0.044(4) 0.042(4) 0.037(4) 0.004(3) 0.001(3) 0.005(4)
Li4 0.034(4) 0.042(4) 0.031(4) 0.000(3) 0.007(3) -0.002(3)

loop_
_atom_type_symbol
_atom_type_description
_atom_type_scat_dispersion_real
_atom_type_scat_dispersion_imag
_atom_type_scat_source
C C 0.0033 0.0016 'International Tables Vol C Tables 4.2.6.8 and 6.1.1.4'
H H 0.0000 0.0000 'International Tables Vol C Tables 4.2.6.8 and 6.1.1.4'
Br Br -0.2901 2.4595 'International Tables Vol C Tables 4.2.6.8 and 6.1.1.4'
Cu Cu 0.3201 1.2651 'International Tables Vol C Tables 4.2.6.8 and 6.1.1.4'
Li Li -0.0003 0.0001 'International Tables Vol C Tables 4.2.6.8 and 6.1.1.4'
O O 0.0106 0.0060 'International Tables Vol C Tables 4.2.6.8 and 6.1.1.4'
Si Si 0.0817 0.0704 'International Tables Vol C Tables 4.2.6.8 and 6.1.1.4'

loop_
_geom_angle_atom_site_label_1
_geom_angle_atom_site_label_2
_geom_angle_atom_site_label_3
_geom_angle
Li3 Br1 Li1 73.9(2)
C1 Cu1 C4 85.41(16)
C1 Cu1 C13 151.12(16)
C1 Cu1 C16 109.73(15)
C1 Cu1 Li1 58.5(2)
C1 Cu1 Li2 64.6(2)
C1 Cu1 Li3 95.2(2)
C1 Cu1 Li4 144.3(2)
C4 Cu1 C16 113.66(15)
C4 Cu1 Li1 82.7(2)
C4 Cu1 Li2 63.6(2)
C4 Cu1 Li3 155.0(2)
C4 Cu1 Li4 68.6(2)
C13 Cu1 C4 111.43(15)
C13 Cu1 C16 85.55(15)
C13 Cu1 Li1 99.2(2)
C13 Cu1 Li2 143.6(2)
C13 Cu1 Li3 59.5(2)
C13 Cu1 Li4 64.3(2)
C16 Cu1 Li1 160.1(2)
C16 Cu1 Li2 66.8(2)
C16 Cu1 Li3 89.7(2)
C16 Cu1 Li4 63.1(2)
Li1 Cu1 Li3 76.5(3)
Li2 Cu1 Li1 115.0(3)
Li2 Cu1 Li3 138.6(3)
Li4 Cu1 Li1 136.2(3)
Li4 Cu1 Li2 81.6(3)
Li4 Cu1 Li3 118.8(3)
C1 Si1 C10 114.1(2)
C1 Si1 C11 110.8(2)
C9 Si1 C1 110.81(19)
C9 Si1 C10 106.2(2)
C9 Si1 C11 105.0(2)
C11 Si1 C10 109.4(2)
C13 Si2 C21 115.2(2)
C13 Si2 C22 111.0(2)
C13 Si2 C23 110.51(19)
C21 Si2 C22 108.5(3)
C23 Si2 C21 106.5(2)
C23 Si2 C22 104.6(3)
C25 O1 C28 106.9(4)
C25 O1 Li1 122.7(4)
C28 O1 Li1 129.8(4)
C29 O2 Li2 120.8(4)
C32 O2 C29 107.5(5)
C32 O2 Li2 131.3(5)
C33 O3 C36 109.5(4)
C33 O3 Li3 121.5(4)
C36 O3 Li3 129.0(4)
C37 O4 C40 109.2(4)
C37 O4 Li4 122.9(4)
C40 O4 Li4 115.7(4)
Cu1 C1 Li1 71.5(2)
Cu1 C1 Li2 63.6(2)
Si1 C1 Cu1 126.4(2)
Si1 C1 Li1 116.9(3)
Si1 C1 Li2 114.9(3)
C2 C1 Cu1 111.6(3)
C2 C1 Si1 120.1(3)
C2 C1 Li1 92.6(3)
C2 C1 Li2 76.7(3)
Li1 C1 Li2 125.0(3)
C1 C2 C3 118.6(3)
C1 C2 C12 126.1(4)
C1 C2 Li1 56.8(3)
C1 C2 Li2 69.7(3)
C3 C2 C12 115.4(4)
C3 C2 Li1 88.7(3)
C3 C2 Li2 74.5(3)
C12 C2 Li1 126.4(4)
C12 C2 Li2 126.6(4)
Li2 C2 Li1 105.3(3)
C2 C3 Li2 69.8(3)
C4 C3 C2 116.2(3)
C4 C3 Li2 66.9(3)
C8 C3 C2 123.2(4)
C8 C3 C4 120.7(4)
C8 C3 Li2 132.6(4)
Cu1 C4 Li2 62.5(2)
Cu1 C4 Li4 59.31(19)
C3 C4 Cu1 107.9(3)
C3 C4 Li2 78.3(3)
C3 C4 Li4 155.6(3)
C5 C4 Cu1 136.5(3)
C5 C4 C3 115.1(4)
C5 C4 Li2 131.4(4)
C5 C4 Li4 82.1(3)
Li2 C4 Li4 77.3(3)
C4 C5 H5 118.4
C6 C5 C4 123.1(5)
C6 C5 H5 118.4
C5 C6 H6 120.0
C7 C6 C5 120.0(5)
C7 C6 H6 120.0
C6 C7 H7 119.9
C6 C7 C8 120.2(5)
C8 C7 H7 119.9
C3 C8 H8 119.6
C7 C8 C3 120.7(5)
C7 C8 H8 119.6
Si1 C9 H9A 109.5
Si1 C9 H9B 109.5
Si1 C9 H9C 109.5
H9A C9 H9B 109.5
H9A C9 H9C 109.5
H9B C9 H9C 109.5
Si1 C10 H10A 109.5
Si1 C10 H10B 109.5
Si1 C10 H10C 109.5
H10A C10 H10B 109.5
H10A C10 H10C 109.5
H10B C10 H10C 109.5
Si1 C11 H11A 109.5
Si1 C11 H11B 109.5
Si1 C11 H11C 109.5
H11A C11 H11B 109.5
H11A C11 H11C 109.5
H11B C11 H11C 109.5
C2 C12 H12A 109.5
C2 C12 H12B 109.5
C2 C12 H12C 109.5
H12A C12 H12B 109.5
H12A C12 H12C 109.5
H12B C12 H12C 109.5
Cu1 C13 Li3 71.2(2)
Cu1 C13 Li4 63.4(2)
Si2 C13 Cu1 127.4(2)
Si2 C13 Li3 111.1(3)
Si2 C13 Li4 115.4(3)
C14 C13 Cu1 110.9(3)
C14 C13 Si2 120.7(3)
C14 C13 Li3 95.5(3)
C14 C13 Li4 79.5(3)
Li3 C13 Li4 128.3(3)
C13 C14 C15 119.1(3)
C13 C14 C24 125.4(4)
C13 C14 Li3 55.1(3)
C13 C14 Li4 67.1(3)
C15 C14 C24 115.5(4)
C15 C14 Li3 93.3(3)
C15 C14 Li4 74.8(3)
C24 C14 Li3 121.5(3)
C24 C14 Li4 131.3(4)
Li4 C14 Li3 104.0(3)
C14 C15 Li4 70.2(3)
C16 C15 C14 116.5(3)
C16 C15 Li4 64.7(3)
C20 C15 C14 122.5(3)
C20 C15 C16 121.1(4)
C20 C15 Li4 135.9(3)
Cu1 C16 Li2 60.3(2)
Cu1 C16 Li4 62.1(2)
C15 C16 Cu1 107.4(3)
C15 C16 Li2 159.4(3)
C15 C16 Li4 81.2(3)
C17 C16 Cu1 137.3(3)
C17 C16 C15 114.5(3)
C17 C16 Li2 81.5(3)
C17 C16 Li4 131.2(3)
Li4 C16 Li2 78.4(3)
C16 C17 H17 118.2
C18 C17 C16 123.6(4)
C18 C17 H17 118.2
C17 C18 H18 119.8
C19 C18 C17 120.3(4)
C19 C18 H18 119.8
C18 C19 H19 120.3
C20 C19 C18 119.3(4)
C20 C19 H19 120.3
C15 C20 H20 119.4
C19 C20 C15 121.1(4)
C19 C20 H20 119.4
Si2 C21 H21A 109.5
Si2 C21 H21B 109.5
Si2 C21 H21C 109.5
H21A C21 H21B 109.5
H21A C21 H21C 109.5
H21B C21 H21C 109.5
Si2 C22 H22A 109.5
Si2 C22 H22B 109.5
Si2 C22 H22C 109.5
H22A C22 H22B 109.5
H22A C22 H22C 109.5
H22B C22 H22C 109.5
Si2 C23 H23A 109.5
Si2 C23 H23B 109.5
Si2 C23 H23C 109.5
H23A C23 H23B 109.5
H23A C23 H23C 109.5
H23B C23 H23C 109.5
C14 C24 H24A 109.5
C14 C24 H24B 109.5
C14 C24 H24C 109.5
H24A C24 H24B 109.5
H24A C24 H24C 109.5
H24B C24 H24C 109.5
O1 C25 H25A 110.2
O1 C25 H25B 110.2
O1 C25 C26 107.5(5)
H25A C25 H25B 108.5
C26 C25 H25A 110.2
C26 C25 H25B 110.2
C25 C26 H26A 110.6
C25 C26 H26B 110.6
C25 C26 C27 105.5(5)
H26A C26 H26B 108.8
C27 C26 H26A 110.6
C27 C26 H26B 110.6
C26 C27 H27A 110.9
C26 C27 H27B 110.9
C26 C27 C28 104.4(4)
H27A C27 H27B 108.9
C28 C27 H27A 110.9
C28 C27 H27B 110.9
O1 C28 C27 105.4(4)
O1 C28 H28A 110.7
O1 C28 H28B 110.7
C27 C28 H28A 110.7
C27 C28 H28B 110.7
H28A C28 H28B 108.8
O2 C29 H29A 110.8
O2 C29 H29B 110.8
O2 C29 C30 105.0(5)
H29A C29 H29B 108.8
C30 C29 H29A 110.8
C30 C29 H29B 110.8
C29 C30 H30A 110.9
C29 C30 H30B 110.9
C29 C30 C31 104.1(6)
H30A C30 H30B 109.0
C31 C30 H30A 110.9
C31 C30 H30B 110.9
C30 C31 H31A 110.8
C30 C31 H31B 110.8
H31A C31 H31B 108.9
C32 C31 C30 104.6(6)
C32 C31 H31A 110.8
C32 C31 H31B 110.8
O2 C32 C31 110.4(6)
O2 C32 H32A 109.6
O2 C32 H32B 109.6
C31 C32 H32A 109.6
C31 C32 H32B 109.6
H32A C32 H32B 108.1
O3 C33 H33A 110.3
O3 C33 H33B 110.3
O3 C33 C34 107.0(5)
H33A C33 H33B 108.6
C34 C33 H33A 110.3
C34 C33 H33B 110.3
C33 C34 H34A 110.7
C33 C34 H34B 110.7
H34A C34 H34B 108.8
C35 C34 C33 105.3(5)
C35 C34 H34A 110.7
C35 C34 H34B 110.7
C34 C35 H35A 110.1
C34 C35 H35B 110.1
H35A C35 H35B 108.4
C36 C35 C34 107.9(6)
C36 C35 H35A 110.1
C36 C35 H35B 110.1
O3 C36 C35 106.3(5)
O3 C36 H36A 110.5
O3 C36 H36B 110.5
C35 C36 H36A 110.5
C35 C36 H36B 110.5
H36A C36 H36B 108.7
O4 C37 H37A 110.3
O4 C37 H37B 110.3
H37A C37 H37B 108.6
C38 C37 O4 107.0(6)
C38 C37 H37A 110.3
C38 C37 H37B 110.3
C37 C38 H38A 109.3
C37 C38 H38B 109.3
C37 C38 C39 111.4(7)
H38A C38 H38B 108.0
C39 C38 H38A 109.3
C39 C38 H38B 109.3
C38 C39 H39A 110.6
C38 C39 H39B 110.6
C38 C39 C40 105.5(6)
H39A C39 H39B 108.8
C40 C39 H39A 110.6
C40 C39 H39B 110.6
O4 C40 C39 106.4(5)
O4 C40 H40A 110.5
O4 C40 H40B 110.5
C39 C40 H40A 110.5
C39 C40 H40B 110.5
H40A C40 H40B 108.6
Br1 Li1 C2 138.7(3)
Cu1 Li1 Br1 105.2(3)
Cu1 Li1 C2 65.9(2)
O1 Li1 Br1 109.8(3)
O1 Li1 Cu1 144.2(4)
O1 Li1 C1 119.6(4)
O1 Li1 C2 91.5(3)
C1 Li1 Br1 111.7(3)
C1 Li1 Cu1 49.96(18)
C1 Li1 C2 30.64(17)
Cu1 Li2 C1 51.78(18)
Cu1 Li2 C2 73.7(2)
Cu1 Li2 C3 74.3(2)
Cu1 Li2 C4 54.0(2)
Cu1 Li2 C16 52.9(2)
O2 Li2 Cu1 170.5(5)
O2 Li2 C1 133.5(4)
O2 Li2 C2 107.4(4)
O2 Li2 C3 100.9(4)
O2 Li2 C4 117.6(4)
O2 Li2 C16 129.0(4)
C1 Li2 C2 33.60(17)
C1 Li2 C3 61.9(2)
C1 Li2 C4 74.0(3)
C1 Li2 C16 90.5(3)
C2 Li2 C3 35.73(18)
C2 Li2 C16 122.3(3)
C4 Li2 C2 63.6(2)
C4 Li2 C3 34.75(18)
C4 Li2 C16 95.6(3)
C16 Li2 C3 125.7(3)
Br1 Li3 C14 140.2(3)
Cu1 Li3 Br1 104.4(3)
Cu1 Li3 C14 63.9(2)
O3 Li3 Br1 111.0(4)
O3 Li3 Cu1 144.5(4)
O3 Li3 C13 115.3(4)
O3 Li3 C14 89.5(3)
C13 Li3 Br1 113.2(3)
C13 Li3 Cu1 49.24(18)
C13 Li3 C14 29.42(16)
Cu1 Li4 C4 52.09(18)
Cu1 Li4 C13 52.29(18)
Cu1 Li4 C14 73.0(2)
Cu1 Li4 C15 73.6(2)
Cu1 Li4 C16 54.76(19)
O4 Li4 Cu1 167.3(4)
O4 Li4 C4 126.7(4)
O4 Li4 C13 137.2(4)
O4 Li4 C14 111.4(4)
O4 Li4 C15 102.9(3)
O4 Li4 C16 115.7(4)
C4 Li4 C15 123.9(3)
C13 Li4 C4 90.8(3)
C13 Li4 C14 33.43(17)
C13 Li4 C15 61.6(2)
C13 Li4 C16 75.0(3)
C14 Li4 C4 121.5(3)
C14 Li4 C15 34.92(17)
C16 Li4 C4 94.9(3)
C16 Li4 C14 62.9(2)
C16 Li4 C15 34.18(16)

loop_
_geom_bond_atom_site_label_1
_geom_bond_atom_site_label_2
_geom_bond_distance
Br1 Li1 2.585(8)
Br1 Li3 2.582(8)
Cu1 C1 2.013(4)
Cu1 C4 2.094(4)
Cu1 C13 2.020(4)
Cu1 C16 2.109(4)
Cu1 Li1 2.495(7)
Cu1 Li2 2.296(8)
Cu1 Li3 2.525(8)
Cu1 Li4 2.282(7)
Si1 C1 1.876(4)
Si1 C9 1.866(5)
Si1 C10 1.901(5)
Si1 C11 1.890(5)
Si2 C13 1.860(4)
Si2 C21 1.888(5)
Si2 C22 1.891(5)
Si2 C23 1.876(5)
O1 C25 1.418(6)
O1 C28 1.440(6)
O1 Li1 1.933(8)
O2 C29 1.425(7)
O2 C32 1.423(8)
O2 Li2 1.908(8)
O3 C33 1.425(6)
O3 C36 1.442(6)
O3 Li3 1.941(8)
O4 C37 1.445(6)
O4 C40 1.447(6)
O4 Li4 1.909(8)
C1 C2 1.366(6)
C1 Li1 2.242(8)
C1 Li2 2.314(8)
C2 C3 1.495(6)
C2 C12 1.529(6)
C2 Li1 2.678(9)
C2 Li2 2.402(9)
C3 C4 1.436(6)
C3 C8 1.408(6)
C3 Li2 2.467(9)
C4 C5 1.417(6)
C4 Li2 2.318(9)
C4 Li4 2.471(8)
C5 H5 0.9500
C5 C6 1.391(7)
C6 H6 0.9500
C6 C7 1.365(9)
C7 H7 0.9500
C7 C8 1.384(8)
C8 H8 0.9500
C9 H9A 0.9800
C9 H9B 0.9800
C9 H9C 0.9800
C10 H10A 0.9800
C10 H10B 0.9800
C10 H10C 0.9800
C11 H11A 0.9800
C11 H11B 0.9800
C11 H11C 0.9800
C12 H12A 0.9800
C12 H12B 0.9800
C12 H12C 0.9800
C13 C14 1.376(5)
C13 Li3 2.298(9)
C13 Li4 2.301(8)
C14 C15 1.494(6)
C14 C24 1.533(5)
C14 Li3 2.789(9)
C14 Li4 2.456(8)
C15 C16 1.432(5)
C15 C20 1.409(6)
C15 Li4 2.519(8)
C16 C17 1.417(6)
C16 Li2 2.430(9)
C16 Li4 2.304(8)
C17 H17 0.9500
C17 C18 1.380(6)
C18 H18 0.9500
C18 C19 1.377(7)
C19 H19 0.9500
C19 C20 1.376(7)
C20 H20 0.9500
C21 H21A 0.9800
C21 H21B 0.9800
C21 H21C 0.9800
C22 H22A 0.9800
C22 H22B 0.9800
C22 H22C 0.9800
C23 H23A 0.9800
C23 H23B 0.9800
C23 H23C 0.9800
C24 H24A 0.9800
C24 H24B 0.9800
C24 H24C 0.9800
C25 H25A 0.9900
C25 H25B 0.9900
C25 C26 1.497(8)
C26 H26A 0.9900
C26 H26B 0.9900
C26 C27 1.508(9)
C27 H27A 0.9900
C27 H27B 0.9900
C27 C28 1.510(7)
C28 H28A 0.9900
C28 H28B 0.9900
C29 H29A 0.9900
C29 H29B 0.9900
C29 C30 1.491(9)
C30 H30A 0.9900
C30 H30B 0.9900
C30 C31 1.499(11)
C31 H31A 0.9900
C31 H31B 0.9900
C31 C32 1.426(10)
C32 H32A 0.9900
C32 H32B 0.9900
C33 H33A 0.9900
C33 H33B 0.9900
C33 C34 1.489(8)
C34 H34A 0.9900
C34 H34B 0.9900
C34 C35 1.453(10)
C35 H35A 0.9900
C35 H35B 0.9900
C35 C36 1.444(9)
C36 H36A 0.9900
C36 H36B 0.9900
C37 H37A 0.9900
C37 H37B 0.9900
C37 C38 1.400(11)
C38 H38A 0.9900
C38 H38B 0.9900
C38 C39 1.439(11)
C39 H39A 0.9900
C39 H39B 0.9900
C39 C40 1.493(8)
C40 H40A 0.9900
C40 H40B 0.9900
